data_7054433
loop_
_publ_author_name
'Zhou, Hongbo'
'Wang, Yingying'
'Mou, Fangyou'
'Shen, Xiaoping'
'Liu, Yashu'

_publ_section_title
;
 Crystal structures and magneto-structural correlation analysis for
 several cyano-bridged bimetallic complexes based on MnIII--FeIIIsystems
;
_journal_issue 12
_journal_name_full 'New J. Chem.'
_journal_page_first 5925
_journal_paper_doi 10.1039/C4NJ01157K
_journal_volume 38
_journal_year 2014
_chemical_formula_moiety 'C42.44 H36.33 Fe Mn N8 O6, 2(C2 H3 N), 0.437(C O), 0.556(C H3)'
_chemical_formula_sum 'C47.44 H45.3 Fe Mn N10 O6.44'
_chemical_formula_weight 969.26
_chemical_name_systematic
; 
 ? 
;
_space_group_IT_number 14
_symmetry_cell_setting monoclinic
_symmetry_space_group_name_Hall '-P 2yn'
_symmetry_space_group_name_H-M 'P 1 21/n 1'
_atom_sites_solution_hydrogens geom
_atom_sites_solution_primary direct
_atom_sites_solution_secondary difmap
_audit_creation_method SHELXL-97
_cell_angle_alpha 90.00
_cell_angle_beta 102.46(3)
_cell_angle_gamma 90.00
_cell_formula_units_Z 4
_cell_length_a 13.148(3)
_cell_length_b 14.128(3)
_cell_length_c 25.240(5)
_cell_measurement_reflns_used 16869
_cell_measurement_temperature 173(2)
_cell_measurement_theta_max 28.6753
_cell_measurement_theta_min 3.3243
_cell_volume 4578.0(18)
_computing_cell_refinement SMART
_computing_data_collection 'SMART (Bruker, 2000)'
_computing_molecular_graphics SHELXTL
_computing_publication_material SHELXTL
_computing_structure_refinement 'SHELXL-97 (Sheldrick, 1997)'
_computing_structure_solution 'SHELXS-97 (Sheldrick, 1990)'
_diffrn_ambient_temperature 173(2)
_diffrn_measured_fraction_theta_full 0.993
_diffrn_measured_fraction_theta_max 0.993
_diffrn_measurement_device_type 'Bruker Smart Aepex CCD'
_diffrn_measurement_method 'phi and omega scans'
_diffrn_radiation_monochromator graphite
_diffrn_radiation_source 'fine-focus sealed tube'
_diffrn_radiation_type MoK\a
_diffrn_radiation_wavelength 0.71073
_diffrn_reflns_av_R_equivalents 0.0527
_diffrn_reflns_av_unetI/netI 0.0679
_diffrn_reflns_limit_h_max 15
_diffrn_reflns_limit_h_min -15
_diffrn_reflns_limit_k_max 16
_diffrn_reflns_limit_k_min -14
_diffrn_reflns_limit_l_max 24
_diffrn_reflns_limit_l_min -30
_diffrn_reflns_number 20028
_diffrn_reflns_theta_full 25.00
_diffrn_reflns_theta_max 25.00
_diffrn_reflns_theta_min 3.32
_exptl_absorpt_coefficient_mu 0.654
_exptl_absorpt_correction_T_max 0.8658
_exptl_absorpt_correction_T_min 0.8524
_exptl_absorpt_correction_type multi-scan
_exptl_absorpt_process_details 'SADABS; Bruker, 2000'
_exptl_crystal_colour black
_exptl_crystal_density_diffrn 1.404
_exptl_crystal_density_method 'not measured'
_exptl_crystal_description block
_exptl_crystal_F_000 2009.7
_exptl_crystal_size_max 0.25
_exptl_crystal_size_mid 0.23
_exptl_crystal_size_min 0.20
_refine_diff_density_max 0.876
_refine_diff_density_min -0.491
_refine_diff_density_rms 0.067
_refine_ls_extinction_method none
_refine_ls_goodness_of_fit_ref 1.028
_refine_ls_hydrogen_treatment constr
_refine_ls_matrix_type full
_refine_ls_number_parameters 599
_refine_ls_number_reflns 8012
_refine_ls_number_restraints 0
_refine_ls_restrained_S_all 1.028
_refine_ls_R_factor_all 0.0908
_refine_ls_R_factor_gt 0.0747
_refine_ls_shift/su_max 0.000
_refine_ls_shift/su_mean 0.000
_refine_ls_structure_factor_coef Fsqd
_refine_ls_weighting_details 'calc w=1/[\s^2^(Fo^2^)+(0.0532P)^2^+10.0000P] where P=(Fo^2^+2Fc^2^)/3'
_refine_ls_weighting_scheme calc
_refine_ls_wR_factor_gt 0.1556
_refine_ls_wR_factor_ref 0.1671
_reflns_number_gt 6677
_reflns_number_total 8012
_reflns_threshold_expression >2sigma(I)
_cod_data_source_file c4nj01157k2.cif
_cod_data_source_block 6
_cod_depositor_comments 'Adding full bibliography for 7054428--7054433.cif.'
_cod_original_cell_volume 4578.1(16)
_cod_original_sg_symbol_H-M P21/n
_cod_original_formula_sum 'C47.44 H45.30 Fe Mn N10 O6.44'
_cod_database_code 7054433

loop_
_symmetry_equiv_pos_as_xyz
'x, y, z'
'-x+1/2, y+1/2, -z+1/2'
'-x, -y, -z'
'x-1/2, -y-1/2, z-1/2'

loop_
_atom_site_label
_atom_site_type_symbol
_atom_site_fract_x
_atom_site_fract_y
_atom_site_fract_z
_atom_site_U_iso_or_equiv
_atom_site_adp_type
_atom_site_occupancy
_atom_site_symmetry_multiplicity
_atom_site_calc_flag
_atom_site_refinement_flags
_atom_site_disorder_assembly
_atom_site_disorder_group
C1 C 0.8356(3) 0.8069(3) 0.08925(19) 0.0385(10) Uani 1 1 d . . .
C2 C 0.6554(4) 0.8151(3) 0.12314(18) 0.0405(11) Uani 1 1 d . . .
C3 C 0.8879(4) 0.9835(3) 0.1189(2) 0.0406(11) Uani 1 1 d . . .
C4 C 0.9108(4) 0.7909(3) 0.21041(19) 0.0411(11) Uani 1 1 d . . .
H4 H 0.9270 0.7533 0.1831 0.049 Uiso 1 1 calc R . .
C5 C 0.9597(4) 0.7715(3) 0.2642(2) 0.0480(12) Uani 1 1 d . . .
H5 H 1.0072 0.7220 0.2719 0.058 Uiso 1 1 calc R . .
C6 C 0.9380(4) 0.8246(4) 0.3054(2) 0.0500(13) Uani 1 1 d . . .
H6 H 0.9708 0.8122 0.3412 0.060 Uiso 1 1 calc R . .
C7 C 0.8643(4) 0.8993(3) 0.29271(19) 0.0432(11) Uani 1 1 d . . .
C8 C 0.8342(4) 0.9586(4) 0.3315(2) 0.0533(13) Uani 1 1 d . . .
H8 H 0.8629 0.9500 0.3682 0.064 Uiso 1 1 calc R . .
C9 C 0.7634(4) 1.0281(4) 0.3153(2) 0.0599(15) Uani 1 1 d . . .
H9 H 0.7435 1.0658 0.3415 0.072 Uiso 1 1 calc R . .
C10 C 0.7187(4) 1.0454(4) 0.26010(19) 0.0484(12) Uani 1 1 d . . .
H10 H 0.6706 1.0940 0.2502 0.058 Uiso 1 1 calc R . .
C11 C 0.7474(3) 0.9895(3) 0.22123(18) 0.0391(10) Uani 1 1 d . . .
C12 C 0.8190(3) 0.9145(3) 0.23717(18) 0.0361(10) Uani 1 1 d . . .
C13 C 0.6640(3) 1.0717(3) 0.13821(19) 0.0396(11) Uani 1 1 d . . .
C14 C 0.6485(3) 1.0600(3) 0.07834(18) 0.0374(10) Uani 1 1 d . . .
C15 C 0.5999(3) 1.1326(3) 0.04385(19) 0.0411(11) Uani 1 1 d . . .
H15 H 0.5798 1.1884 0.0582 0.049 Uiso 1 1 calc R . .
C16 C 0.5827(4) 1.1202(3) -0.0105(2) 0.0455(12) Uani 1 1 d . . .
H16 H 0.5537 1.1686 -0.0339 0.055 Uiso 1 1 calc R . .
C17 C 0.6094(3) 1.0330(3) -0.0316(2) 0.0430(11) Uani 1 1 d . . .
C18 C 0.6585(3) 0.9617(3) 0.00553(18) 0.0401(11) Uani 1 1 d . . .
C19 C 0.6803(4) 0.8727(4) -0.01487(19) 0.0457(12) Uani 1 1 d . . .
H19 H 0.7113 0.8254 0.0088 0.055 Uiso 1 1 calc R . .
C20 C 0.6554(4) 0.8563(4) -0.0699(2) 0.0521(13) Uani 1 1 d . . .
H20 H 0.6693 0.7974 -0.0831 0.063 Uiso 1 1 calc R . .
C21 C 0.6095(4) 0.9270(4) -0.1064(2) 0.0581(14) Uani 1 1 d . . .
H21 H 0.5945 0.9148 -0.1435 0.070 Uiso 1 1 calc R . .
C22 C 0.5870(4) 1.0130(4) -0.0879(2) 0.0550(14) Uani 1 1 d . . .
H22 H 0.5565 1.0593 -0.1124 0.066 Uiso 1 1 calc R . .
C23 C 0.8172(5) 0.2832(4) 0.1132(3) 0.0735(18) Uani 1 1 d . . .
H23A H 0.7577 0.3234 0.1017 0.110 Uiso 1 1 calc R . .
H23B H 0.7964 0.2264 0.1289 0.110 Uiso 1 1 calc R . .
H23C H 0.8459 0.2671 0.0825 0.110 Uiso 1 1 calc R . .
C24 C 0.8976(5) 0.3339(4) 0.1545(2) 0.0628(15) Uani 1 1 d . . .
H24A H 0.8685 0.3527 0.1851 0.075 Uiso 1 1 calc R . .
H24B H 0.9568 0.2928 0.1676 0.075 Uiso 1 1 calc R . .
C25 C 1.0034(4) 0.4733(4) 0.1586(2) 0.0494(12) Uani 1 1 d . . .
C26 C 1.0491(5) 0.4596(5) 0.2131(2) 0.0698(17) Uani 1 1 d . . .
H26 H 1.0287 0.4090 0.2320 0.084 Uiso 1 1 calc R . .
C27 C 1.1263(6) 0.5223(6) 0.2395(3) 0.084(2) Uani 1 1 d . . .
H27 H 1.1575 0.5127 0.2758 0.101 Uiso 1 1 calc R . .
C28 C 1.1555(5) 0.5962(5) 0.2127(3) 0.0744(19) Uani 1 1 d . . .
H28 H 1.2074 0.6365 0.2309 0.089 Uiso 1 1 calc R . .
C29 C 1.1091(4) 0.6143(4) 0.1577(2) 0.0555(14) Uani 1 1 d . . .
C30 C 1.0316(4) 0.5505(3) 0.1298(2) 0.0439(11) Uani 1 1 d . A .
C31 C 1.1426(5) 0.6937(4) 0.1326(3) 0.0707(18) Uani 1 1 d . A .
H31 H 1.1966 0.7292 0.1531 0.085 Uiso 1 1 calc R . .
C32 C 1.1684(14) 0.7914(13) 0.0500(7) 0.108(6) Uiso 0.556(12) 1 d P A 1
H32 H 1.2164 0.7698 0.0277 0.129 Uiso 0.556(12) 1 d PR A 1
C33 C 1.1966(9) 0.8811(8) 0.1014(5) 0.076(4) Uiso 0.556(12) 1 d P A 1
H33A H 1.1417 0.8816 0.1211 0.115 Uiso 0.556(12) 1 d PR A 1
H33B H 1.2003 0.9418 0.0848 0.115 Uiso 0.556(12) 1 d PR A 1
H33C H 1.2617 0.8679 0.1259 0.115 Uiso 0.556(12) 1 d PR A 1
C34 C 1.0585(10) 0.8521(8) 0.0267(5) 0.069(3) Uiso 0.556(12) 1 d P A 1
H34A H 1.0230 0.8666 0.0556 0.083 Uiso 0.556(12) 1 d PR A 1
H34B H 1.0695 0.9096 0.0076 0.083 Uiso 0.556(12) 1 d PR A 1
C32' C 1.1358(12) 0.8114(11) 0.0652(6) 0.063(4) Uiso 0.444(12) 1 d P A 2
H32A H 1.2112 0.8115 0.0716 0.075 Uiso 0.444(12) 1 d PR A 2
H32B H 1.1158 0.8612 0.0874 0.075 Uiso 0.444(12) 1 d PR A 2
C33' C 1.109(2) 0.931(2) 0.0102(12) 0.183(12) Uiso 0.444(12) 1 d P A 2
H33D H 1.0450 0.9594 0.0150 0.275 Uiso 0.444(12) 1 d PR A 2
H33E H 1.1244 0.9528 -0.0231 0.275 Uiso 0.444(12) 1 d PR A 2
H33F H 1.1643 0.9474 0.0400 0.275 Uiso 0.444(12) 1 d PR A 2
C34' C 1.0970(13) 0.8352(10) 0.0078(6) 0.066(4) Uiso 0.444(12) 1 d P A 2
H34' H 1.1493 0.8124 -0.0115 0.079 Uiso 0.444(12) 1 d PR A 2
C35 C 0.9541(5) 0.7900(4) -0.0607(3) 0.0646(16) Uani 1 1 d . A .
H35 H 0.9698 0.8457 -0.0769 0.078 Uiso 1 1 calc R . .
C36 C 0.8774(4) 0.7288(3) -0.0929(2) 0.0508(13) Uani 1 1 d . . .
C37 C 0.8323(5) 0.7564(4) -0.1469(3) 0.0683(17) Uani 1 1 d . . .
H37 H 0.8546 0.8118 -0.1607 0.082 Uiso 1 1 calc R . .
C38 C 0.7572(5) 0.7034(5) -0.1786(3) 0.0738(18) Uani 1 1 d . . .
H38 H 0.7294 0.7219 -0.2142 0.089 Uiso 1 1 calc R . .
C39 C 0.7216(4) 0.6211(4) -0.1581(2) 0.0599(15) Uani 1 1 d . . .
H39 H 0.6690 0.5856 -0.1797 0.072 Uiso 1 1 calc R . .
C40 C 0.7642(4) 0.5923(3) -0.1058(2) 0.0445(12) Uani 1 1 d . . .
C41 C 0.8432(4) 0.6445(3) -0.0722(2) 0.0406(11) Uani 1 1 d . A .
C42 C 0.6474(4) 0.4598(4) -0.1115(2) 0.0522(13) Uani 1 1 d . . .
H42A H 0.6640 0.4325 -0.1439 0.063 Uiso 1 1 calc R . .
H42B H 0.5875 0.5010 -0.1223 0.063 Uiso 1 1 calc R . .
C43 C 0.6243(4) 0.3837(4) -0.0752(2) 0.0692(17) Uani 1 1 d . . .
H43A H 0.6852 0.3455 -0.0632 0.104 Uiso 1 1 calc R . .
H43B H 0.5686 0.3449 -0.0947 0.104 Uiso 1 1 calc R . .
H43C H 0.6039 0.4115 -0.0444 0.104 Uiso 1 1 calc R . .
C44 C 0.6608(4) 0.5915(4) 0.03324(19) 0.0525(13) Uani 1 1 d . . .
H44A H 0.6566 0.5259 0.0426 0.079 Uiso 1 1 calc R . .
H44B H 0.6547 0.6301 0.0637 0.079 Uiso 1 1 calc R . .
H44C H 0.7265 0.6035 0.0238 0.079 Uiso 1 1 calc R . .
C45 C 0.5768(4) 0.6140(4) -0.0127(2) 0.0489(12) Uani 1 1 d . . .
C46 C 0.4523(5) 0.7117(5) 0.2186(3) 0.080(2) Uani 1 1 d . . .
C47 C 0.5428(6) 0.6540(6) 0.2363(3) 0.103(3) Uani 1 1 d . . .
H47A H 0.6038 0.6933 0.2432 0.154 Uiso 1 1 calc R . .
H47B H 0.5476 0.6089 0.2085 0.154 Uiso 1 1 calc R . .
H47C H 0.5375 0.6212 0.2689 0.154 Uiso 1 1 calc R . .
C48 C 0.1112(15) 0.9898(14) 0.2172(8) 0.109(8) Uiso 0.437(15) 1 d P . .
H48A H 0.1579 0.9979 0.2519 0.163 Uiso 0.30 1 calc PR . .
H48B H 0.0432 0.9736 0.2225 0.163 Uiso 0.30 1 calc PR . .
H48C H 0.1074 1.0478 0.1970 0.163 Uiso 0.30 1 calc PR . .
Fe1 Fe 0.76809(5) 0.90446(4) 0.12374(3) 0.03343(18) Uani 1 1 d . . .
Mn1 Mn 0.98807(5) 0.66216(5) 0.03216(3) 0.0416(2) Uani 1 1 d . A .
N1 N 0.8793(3) 0.7474(3) 0.07228(17) 0.0493(10) Uani 1 1 d . . .
N2 N 0.5888(3) 0.7622(3) 0.12414(19) 0.0618(12) Uani 1 1 d . . .
N3 N 0.9599(4) 1.0299(3) 0.1198(2) 0.0718(14) Uani 1 1 d . . .
N4 N 0.8426(3) 0.8605(2) 0.19645(15) 0.0373(9) Uani 1 1 d . . .
N5 N 0.7157(3) 0.9962(2) 0.16491(15) 0.0356(8) Uani 1 1 d . . .
N6 N 0.6815(3) 0.9785(3) 0.06116(14) 0.0367(8) Uani 1 1 d . . .
N7 N 1.1050(4) 0.7217(3) 0.0838(2) 0.0674(13) Uani 1 1 d . . .
N8 N 1.0027(4) 0.7746(3) -0.0115(2) 0.0617(13) Uani 1 1 d . . .
N9 N 0.5101(4) 0.6320(4) -0.0490(2) 0.0699(14) Uani 1 1 d . . .
N10 N 0.3811(5) 0.7578(5) 0.2055(3) 0.117(3) Uani 1 1 d . . .
O1 O 0.6323(3) 1.1416(2) 0.15841(14) 0.0538(9) Uani 1 1 d . . .
O2 O 0.9865(2) 0.5582(2) 0.07819(13) 0.0430(8) Uani 1 1 d . . .
O3 O 0.8799(2) 0.6132(2) -0.02215(12) 0.0404(7) Uani 1 1 d . . .
O4 O 1.1113(2) 0.5901(2) -0.00508(13) 0.0430(8) Uani 1 1 d . . .
H4X H 1.1538 0.6331 -0.0143 0.052 Uiso 0.10(6) 1 d PR A 1
H4Y H 1.1133 0.5452 -0.0273 0.052 Uiso 0.10(6) 1 d PR A 1
H4X' H 1.0881 0.5642 -0.0357 0.052 Uiso 0.90(6) 1 d PR A 2
H4Y' H 1.1480 0.5470 0.0134 0.052 Uiso 0.90(6) 1 d PR A 2
O5 O 0.9294(3) 0.4159(2) 0.12849(14) 0.0516(9) Uani 1 1 d . . .
O6 O 0.7354(2) 0.5128(2) -0.08164(13) 0.0435(8) Uani 1 1 d . . .
O7 O 0.1465(15) 0.9202(15) 0.1897(8) 0.185(10) Uiso 0.437(15) 1 d P . .
H7 H 0.1817 0.8697 0.1975 0.277 Uiso 0.40 1 d PR . .

loop_
_atom_site_aniso_label
_atom_site_aniso_U_11
_atom_site_aniso_U_22
_atom_site_aniso_U_33
_atom_site_aniso_U_23
_atom_site_aniso_U_13
_atom_site_aniso_U_12
C1 0.037(2) 0.031(2) 0.047(3) 0.001(2) 0.008(2) -0.005(2)
C2 0.044(3) 0.040(3) 0.037(3) -0.001(2) 0.007(2) -0.003(2)
C3 0.040(3) 0.029(2) 0.053(3) 0.006(2) 0.011(2) 0.005(2)
C4 0.046(3) 0.031(2) 0.047(3) 0.008(2) 0.014(2) -0.002(2)
C5 0.049(3) 0.038(3) 0.055(3) 0.012(2) 0.005(2) 0.003(2)
C6 0.051(3) 0.049(3) 0.049(3) 0.014(3) 0.007(2) -0.014(3)
C7 0.043(3) 0.039(3) 0.047(3) 0.002(2) 0.009(2) -0.010(2)
C8 0.055(3) 0.064(3) 0.039(3) -0.004(3) 0.007(2) -0.010(3)
C9 0.063(3) 0.068(4) 0.049(3) -0.013(3) 0.013(3) 0.003(3)
C10 0.046(3) 0.055(3) 0.042(3) -0.012(2) 0.005(2) 0.003(2)
C11 0.038(2) 0.043(3) 0.037(3) -0.004(2) 0.010(2) -0.008(2)
C12 0.035(2) 0.035(2) 0.040(3) 0.001(2) 0.012(2) -0.008(2)
C13 0.035(2) 0.037(3) 0.045(3) -0.001(2) 0.007(2) 0.004(2)
C14 0.036(2) 0.033(2) 0.045(3) -0.005(2) 0.012(2) 0.002(2)
C15 0.038(2) 0.033(2) 0.051(3) 0.002(2) 0.008(2) 0.005(2)
C16 0.039(3) 0.044(3) 0.054(3) 0.012(2) 0.009(2) -0.002(2)
C17 0.033(2) 0.049(3) 0.049(3) 0.008(2) 0.012(2) -0.002(2)
C18 0.036(2) 0.049(3) 0.037(3) -0.001(2) 0.011(2) -0.004(2)
C19 0.050(3) 0.046(3) 0.043(3) -0.001(2) 0.014(2) 0.006(2)
C20 0.053(3) 0.059(3) 0.049(3) -0.011(3) 0.019(2) 0.001(3)
C21 0.061(3) 0.077(4) 0.040(3) -0.001(3) 0.019(3) 0.003(3)
C22 0.056(3) 0.073(4) 0.039(3) 0.014(3) 0.015(2) 0.000(3)
C23 0.080(4) 0.059(4) 0.089(5) 0.013(3) 0.035(4) -0.011(3)
C24 0.066(4) 0.061(4) 0.066(4) 0.023(3) 0.025(3) 0.004(3)
C25 0.046(3) 0.056(3) 0.046(3) -0.005(3) 0.009(2) 0.009(3)
C26 0.079(4) 0.079(4) 0.054(4) 0.000(3) 0.022(3) 0.015(4)
C27 0.090(5) 0.103(6) 0.054(4) -0.019(4) 0.003(4) 0.022(5)
C28 0.065(4) 0.081(5) 0.067(4) -0.039(4) -0.009(3) 0.015(4)
C29 0.047(3) 0.052(3) 0.064(4) -0.024(3) 0.003(3) 0.010(3)
C30 0.043(3) 0.038(3) 0.051(3) -0.013(2) 0.011(2) 0.009(2)
C31 0.061(4) 0.051(4) 0.091(5) -0.030(4) -0.004(3) -0.009(3)
C35 0.069(4) 0.032(3) 0.102(5) 0.012(3) 0.038(4) 0.002(3)
C36 0.058(3) 0.038(3) 0.065(3) 0.016(3) 0.032(3) 0.014(2)
C37 0.084(4) 0.055(4) 0.078(4) 0.033(3) 0.043(4) 0.022(3)
C38 0.090(5) 0.078(4) 0.057(4) 0.031(3) 0.025(4) 0.023(4)
C39 0.065(3) 0.070(4) 0.046(3) 0.009(3) 0.012(3) 0.019(3)
C40 0.042(3) 0.045(3) 0.049(3) 0.002(2) 0.016(2) 0.010(2)
C41 0.041(2) 0.033(2) 0.053(3) 0.009(2) 0.021(2) 0.013(2)
C42 0.040(3) 0.064(3) 0.051(3) -0.013(3) 0.006(2) -0.005(3)
C43 0.057(3) 0.079(4) 0.072(4) -0.020(3) 0.014(3) -0.033(3)
C44 0.058(3) 0.058(3) 0.041(3) -0.002(2) 0.009(2) -0.009(3)
C45 0.058(3) 0.045(3) 0.047(3) -0.002(2) 0.018(3) -0.002(3)
C46 0.056(4) 0.090(5) 0.095(5) -0.044(4) 0.019(4) 0.001(4)
C47 0.125(7) 0.099(6) 0.082(5) -0.017(4) 0.020(5) 0.032(5)
Fe1 0.0337(3) 0.0271(3) 0.0412(4) -0.0012(3) 0.0118(3) -0.0021(3)
Mn1 0.0400(4) 0.0239(3) 0.0611(5) -0.0046(3) 0.0117(3) -0.0020(3)
N1 0.054(2) 0.038(2) 0.058(3) -0.013(2) 0.015(2) 0.004(2)
N2 0.052(3) 0.062(3) 0.067(3) 0.005(2) 0.006(2) -0.022(2)
N3 0.056(3) 0.056(3) 0.106(4) 0.015(3) 0.024(3) -0.019(3)
N4 0.039(2) 0.0278(19) 0.046(2) 0.0006(17) 0.0105(17) -0.0083(17)
N5 0.0347(19) 0.0311(19) 0.041(2) -0.0034(17) 0.0072(17) -0.0002(16)
N6 0.0327(19) 0.039(2) 0.040(2) -0.0020(17) 0.0107(16) -0.0029(17)
N7 0.066(3) 0.041(3) 0.090(4) -0.011(3) 0.005(3) -0.021(2)
N8 0.063(3) 0.028(2) 0.095(4) 0.001(2) 0.018(3) -0.011(2)
N9 0.084(4) 0.067(3) 0.056(3) -0.002(3) 0.009(3) 0.014(3)
N10 0.076(4) 0.129(6) 0.132(6) -0.072(5) -0.004(4) 0.000(4)
O1 0.068(2) 0.0423(19) 0.051(2) -0.0062(16) 0.0129(18) 0.0185(18)
O2 0.0448(18) 0.0318(16) 0.050(2) -0.0018(15) 0.0037(15) -0.0017(14)
O3 0.0420(17) 0.0330(16) 0.0466(19) 0.0026(15) 0.0102(15) -0.0033(14)
O4 0.0404(17) 0.0303(16) 0.058(2) -0.0033(15) 0.0105(16) -0.0001(14)
O5 0.056(2) 0.051(2) 0.050(2) 0.0046(17) 0.0181(17) -0.0041(18)
O6 0.0393(17) 0.0443(18) 0.0451(18) -0.0001(15) 0.0053(15) -0.0026(15)

loop_
_atom_type_symbol
_atom_type_description
_atom_type_scat_dispersion_real
_atom_type_scat_dispersion_imag
_atom_type_scat_source
C C 0.0033 0.0016 'International Tables Vol C Tables 4.2.6.8 and 6.1.1.4'
H H 0.0000 0.0000 'International Tables Vol C Tables 4.2.6.8 and 6.1.1.4'
N N 0.0061 0.0033 'International Tables Vol C Tables 4.2.6.8 and 6.1.1.4'
O O 0.0106 0.0060 'International Tables Vol C Tables 4.2.6.8 and 6.1.1.4'
Mn Mn 0.3368 0.7283 'International Tables Vol C Tables 4.2.6.8 and 6.1.1.4'
Fe Fe 0.3463 0.8444 'International Tables Vol C Tables 4.2.6.8 and 6.1.1.4'

loop_
_geom_angle_atom_site_label_1
_geom_angle_atom_site_label_2
_geom_angle_atom_site_label_3
_geom_angle
N1 C1 Fe1 175.3(4)
N2 C2 Fe1 178.3(4)
N3 C3 Fe1 175.4(5)
N4 C4 C5 123.1(5)
C6 C5 C4 120.4(5)
C5 C6 C7 118.8(5)
C8 C7 C12 118.4(4)
C8 C7 C6 124.4(5)
C12 C7 C6 117.1(4)
C9 C8 C7 120.1(5)
C8 C9 C10 122.3(5)
C11 C10 C9 119.0(5)
C10 C11 N5 128.3(4)
C10 C11 C12 119.7(4)
N5 C11 C12 112.0(4)
N4 C12 C7 123.0(4)
N4 C12 C11 116.6(4)
C7 C12 C11 120.4(4)
O1 C13 N5 127.1(4)
O1 C13 C14 121.8(4)
N5 C13 C14 111.1(4)
N6 C14 C15 124.3(4)
N6 C14 C13 116.2(4)
C15 C14 C13 119.4(4)
C16 C15 C14 119.2(4)
C15 C16 C17 119.5(5)
C16 C17 C22 122.4(5)
C16 C17 C18 118.6(4)
C22 C17 C18 118.9(5)
N6 C18 C19 120.2(4)
N6 C18 C17 120.7(4)
C19 C18 C17 119.1(4)
C20 C19 C18 119.7(5)
C19 C20 C21 121.2(5)
C22 C21 C20 120.4(5)
C21 C22 C17 120.6(5)
O5 C24 C23 107.4(5)
O5 C25 C26 124.9(5)
O5 C25 C30 114.1(4)
C26 C25 C30 121.0(5)
C25 C26 C27 119.7(6)
C28 C27 C26 120.6(6)
C27 C28 C29 121.7(6)
C31 C29 C28 118.5(6)
C31 C29 C30 122.8(5)
C28 C29 C30 118.7(6)
O2 C30 C25 117.7(4)
O2 C30 C29 123.9(5)
C25 C30 C29 118.3(5)
N7 C31 C29 125.7(5)
N7 C32 C34 89.6(11)
N7 C32 C33 95.6(11)
C34 C32 C33 85.4(11)
N8 C34 C32 96.6(10)
N7 C32' C34' 117.4(12)
C33' C34' C32' 100.0(17)
C33' C34' N8 131.2(17)
C32' C34' N8 106.1(12)
N8 C35 C36 125.8(5)
C41 C36 C37 119.1(5)
C41 C36 C35 122.6(5)
C37 C36 C35 118.3(5)
C38 C37 C36 121.1(5)
C37 C38 C39 120.1(6)
C40 C39 C38 120.2(6)
O6 C40 C39 125.1(5)
O6 C40 C41 113.7(4)
C39 C40 C41 121.2(5)
O3 C41 C40 118.1(4)
O3 C41 C36 123.6(5)
C40 C41 C36 118.3(5)
O6 C42 C43 107.6(4)
N9 C45 C44 179.8(7)
N10 C46 C47 178.9(8)
N5 Fe1 C2 94.74(17)
N5 Fe1 C1 172.87(18)
C2 Fe1 C1 87.52(19)
N5 Fe1 C3 92.09(17)
C2 Fe1 C3 173.17(19)
C1 Fe1 C3 85.73(18)
N5 Fe1 N4 82.61(15)
C2 Fe1 N4 91.55(17)
C1 Fe1 N4 90.58(17)
C3 Fe1 N4 89.58(17)
N5 Fe1 N6 82.18(15)
C2 Fe1 N6 91.73(17)
C1 Fe1 N6 104.54(17)
C3 Fe1 N6 88.94(17)
N4 Fe1 N6 164.65(15)
O2 Mn1 O3 93.22(13)
O2 Mn1 N8 174.44(18)
O3 Mn1 N8 92.18(18)
O2 Mn1 N7 92.05(18)
O3 Mn1 N7 174.45(19)
N8 Mn1 N7 82.5(2)
O2 Mn1 N1 92.71(15)
O3 Mn1 N1 94.03(14)
N8 Mn1 N1 88.23(18)
N7 Mn1 N1 87.47(18)
O2 Mn1 O4 90.51(13)
O3 Mn1 O4 91.60(12)
N8 Mn1 O4 88.01(16)
N7 Mn1 O4 86.60(17)
N1 Mn1 O4 173.34(13)
C1 N1 Mn1 165.2(4)
C4 N4 C12 117.6(4)
C4 N4 Fe1 130.4(3)
C12 N4 Fe1 111.9(3)
C13 N5 C11 124.4(4)
C13 N5 Fe1 117.9(3)
C11 N5 Fe1 116.8(3)
C14 N6 C18 117.4(4)
C14 N6 Fe1 111.0(3)
C18 N6 Fe1 131.4(3)
C31 N7 C32' 120.3(7)
C31 N7 C32 123.2(7)
C31 N7 Mn1 125.7(4)
C32' N7 Mn1 113.2(7)
C32 N7 Mn1 108.9(6)
C35 N8 C34' 115.0(7)
C35 N8 C34 123.7(6)
C35 N8 Mn1 126.2(4)
C34' N8 Mn1 116.9(6)
C34 N8 Mn1 108.4(6)
C30 O2 Mn1 128.1(3)
C41 O3 Mn1 129.3(3)
C25 O5 C24 117.9(4)
C40 O6 C42 117.3(4)

loop_
_geom_bond_atom_site_label_1
_geom_bond_atom_site_label_2
_geom_bond_distance
C1 N1 1.152(5)
C1 Fe1 1.944(5)
C2 N2 1.156(6)
C2 Fe1 1.944(5)
C3 N3 1.147(6)
C3 Fe1 1.956(5)
C4 N4 1.326(6)
C4 C5 1.399(7)
C5 C6 1.360(7)
C6 C7 1.422(7)
C7 C8 1.408(7)
C7 C12 1.416(6)
C8 C9 1.354(7)
C9 C10 1.412(7)
C10 C11 1.375(6)
C11 N5 1.395(6)
C11 C12 1.417(6)
C12 N4 1.369(5)
C13 O1 1.225(5)
C13 N5 1.362(6)
C13 C14 1.490(6)
C14 N6 1.335(5)
C14 C15 1.406(6)
C15 C16 1.353(7)
C16 C17 1.415(7)
C17 C22 1.415(7)
C17 C18 1.431(6)
C18 N6 1.391(6)
C18 C19 1.412(6)
C19 C20 1.375(7)
C20 C21 1.404(7)
C21 C22 1.358(8)
C23 C24 1.497(8)
C24 O5 1.437(6)
C25 O5 1.365(6)
C25 C26 1.390(7)
C25 C30 1.405(7)
C26 C27 1.402(9)
C27 C28 1.343(9)
C28 C29 1.415(8)
C29 C31 1.405(8)
C29 C30 1.428(7)
C30 O2 1.313(6)
C31 N7 1.288(8)
C32 N7 1.643(18)
C32 C34 1.67(2)
C32 C33 1.80(2)
C34 N8 1.537(12)
C32' N7 1.438(15)
C32' C34' 1.47(2)
C33' C34' 1.36(3)
C34' N8 1.499(15)
C35 N8 1.286(8)
C35 C36 1.439(8)
C36 C41 1.412(6)
C36 C37 1.419(8)
C37 C38 1.356(9)
C38 C39 1.394(8)
C39 C40 1.379(7)
C40 O6 1.369(6)
C40 C41 1.402(7)
C41 O3 1.327(5)
C42 O6 1.446(5)
C42 C43 1.485(8)
C44 C45 1.453(7)
C45 N9 1.152(6)
C46 N10 1.130(8)
C46 C47 1.431(10)
C48 O7 1.34(2)
Fe1 N5 1.882(4)
Fe1 N4 1.985(4)
Fe1 N6 2.027(4)
Mn1 O2 1.876(3)
Mn1 O3 1.881(3)
Mn1 N8 1.966(5)
Mn1 N7 1.976(5)
Mn1 N1 2.268(4)
Mn1 O4 2.281(3)
